data_7014298
loop_
_publ_author_name
'Isabel Santos'
'Susana Alves'
'Joao D. G. Correia'
'Angela Domingos'
'Antonio Paulo'

_publ_section_title
;
 Coordination capabilities of pyrazolyl containing ligands towards the
 fac-[Re(CO)3]+ moiety
;
_journal_issue 24
_journal_name_full 'J. Chem. Soc., Dalton Trans.'
_journal_page_first 4714
_journal_page_last 4719
_journal_paper_doi 10.1039/b207164a
_journal_year 2002
_chemical_formula_moiety '[Re(CO)3(k3-pz(CH2)2S(CH2)2NH2)]Br'
_chemical_formula_sum 'C12 H17 Br N3 O3 Re S'
_chemical_formula_weight 549.46
_chemical_name_systematic
;
?
;
_space_group_IT_number 14
_symmetry_cell_setting monoclinic
_symmetry_space_group_name_Hall '-P 2yn'
_symmetry_space_group_name_H-M 'P 1 21/n 1'
_atom_sites_solution_hydrogens geom
_atom_sites_solution_primary direct
_atom_sites_solution_secondary difmap
_audit_creation_method SHELXL-97
_cell_angle_alpha 90.00
_cell_angle_beta 111.212(10)
_cell_angle_gamma 90.00
_cell_formula_units_Z 4
_cell_length_a 12.7828(15)
_cell_length_b 9.3652(9)
_cell_length_c 14.9315(19)
_cell_measurement_reflns_used 25
_cell_measurement_temperature 293(2)
_cell_measurement_theta_max 11.4
_cell_measurement_theta_min 7.5
_cell_volume 1666.4(3)
_computing_cell_refinement 'CAD4 software(Enraf-Nonius,1989)'
_computing_data_collection 'CAD4 software(Enraf-Nonius,1989)'
_computing_data_reduction process-MolEN(Fair,1990)
_computing_molecular_graphics ORTEP-3(Farrugia,1997)
_computing_structure_refinement 'SHELXL-97 (Sheldrick, 1997)'
_computing_structure_solution 'SHELXS-97 (Sheldrick,1997)'
_diffrn_ambient_temperature 293(2)
_diffrn_measured_fraction_theta_full 0.991
_diffrn_measured_fraction_theta_max 0.991
_diffrn_measurement_device_type CAD4-Enraf-Nonius
_diffrn_measurement_method \w/2\qscans
_diffrn_radiation_monochromator graphite
_diffrn_radiation_source 'fine-focus sealed tube'
_diffrn_radiation_type MoK\a
_diffrn_radiation_wavelength 0.71073
_diffrn_reflns_av_R_equivalents 0.0438
_diffrn_reflns_av_sigmaI/netI 0.0491
_diffrn_reflns_limit_h_max 16
_diffrn_reflns_limit_h_min -15
_diffrn_reflns_limit_k_max 11
_diffrn_reflns_limit_k_min 0
_diffrn_reflns_limit_l_max 0
_diffrn_reflns_limit_l_min -19
_diffrn_reflns_number 3743
_diffrn_reflns_theta_full 26.99
_diffrn_reflns_theta_max 26.99
_diffrn_reflns_theta_min 1.80
_diffrn_standards_decay_% none
_diffrn_standards_interval_time 60
_diffrn_standards_number 3
_exptl_absorpt_coefficient_mu 9.826
_exptl_absorpt_correction_T_max 0.9984
_exptl_absorpt_correction_T_min 0.4977
_exptl_absorpt_correction_type 'empirical via \y-scan North et al(1968)'
_exptl_crystal_colour colourless
_exptl_crystal_density_diffrn 2.190
_exptl_crystal_density_method 'not measured'
_exptl_crystal_description 'irregular prism'
_exptl_crystal_F_000 1040
_exptl_crystal_size_max 0.47
_exptl_crystal_size_mid 0.18
_exptl_crystal_size_min 0.09
_refine_diff_density_max 2.231
_refine_diff_density_min -1.741
_refine_diff_density_rms 0.228
_refine_ls_extinction_coef 0.00136(19)
_refine_ls_extinction_expression Fc^*^=kFc[1+0.001xFc^2^\l^3^/sin(2\q)]^-1/4^
_refine_ls_extinction_method SHELXL
_refine_ls_goodness_of_fit_ref 1.068
_refine_ls_hydrogen_treatment constr
_refine_ls_matrix_type full
_refine_ls_number_parameters 191
_refine_ls_number_reflns 3607
_refine_ls_number_restraints 0
_refine_ls_restrained_S_all 1.068
_refine_ls_R_factor_all 0.0734
_refine_ls_R_factor_gt 0.0467
_refine_ls_shift/su_max 0.001
_refine_ls_shift/su_mean 0.000
_refine_ls_structure_factor_coef Fsqd
_refine_ls_weighting_details 'calc w=1/[\s^2^(Fo^2^)+(0.0459P)^2^+15.5522P] where P=(Fo^2^+2Fc^2^)/3'
_refine_ls_weighting_scheme calc
_refine_ls_wR_factor_gt 0.0938
_refine_ls_wR_factor_ref 0.1109
_reflns_number_gt 2710
_reflns_number_total 3607
_reflns_threshold_expression >2sigma(I)
_cod_data_source_file b207164a.txt
_cod_data_source_block pzsnh2
_cod_original_sg_symbol_H-M P2(1)/n
_cod_database_code 7014298

loop_
_symmetry_equiv_pos_as_xyz
'x, y, z'
'-x+1/2, y+1/2, -z+1/2'
'-x, -y, -z'
'x-1/2, -y-1/2, z-1/2'

loop_
_atom_site_label
_atom_site_type_symbol
_atom_site_fract_x
_atom_site_fract_y
_atom_site_fract_z
_atom_site_U_iso_or_equiv
_atom_site_adp_type
_atom_site_occupancy
_atom_site_symmetry_multiplicity
_atom_site_calc_flag
_atom_site_refinement_flags
_atom_site_disorder_assembly
_atom_site_disorder_group
Re1 Re 0.74977(3) 0.21981(4) 0.92736(3) 0.02514(14) Uani 1 1 d . . .
Br1 Br 0.66491(10) 0.57857(13) 1.12532(8) 0.0437(3) Uani 1 1 d . . .
S1 S 0.8017(2) 0.1087(3) 1.08829(18) 0.0306(5) Uani 1 1 d . . .
N1 N 0.6095(7) 0.2969(9) 0.9683(6) 0.0279(17) Uani 1 1 d . . .
H1A H 0.6270 0.3835 0.9959 0.033 Uiso 1 1 calc R . .
H1B H 0.5478 0.3068 0.9150 0.033 Uiso 1 1 calc R . .
N2 N 0.6433(7) 0.0306(9) 0.8692(6) 0.0281(18) Uani 1 1 d . . .
N21 N 0.6757(7) -0.1065(8) 0.8963(6) 0.0257(17) Uani 1 1 d . . .
C5 C 0.5836(9) 0.1975(11) 1.0368(8) 0.035(2) Uani 1 1 d . . .
H5A H 0.5256 0.2384 1.0565 0.042 Uiso 1 1 calc R . .
H5B H 0.5567 0.1069 1.0055 0.042 Uiso 1 1 calc R . .
C23 C 0.5468(8) 0.0199(12) 0.7934(7) 0.033(2) Uani 1 1 d . . .
C7 C 0.7748(8) -0.1400(11) 0.9800(7) 0.033(2) Uani 1 1 d . . .
H7A H 0.8405 -0.1024 0.9701 0.039 Uiso 1 1 calc R . .
H7B H 0.7829 -0.2429 0.9860 0.039 Uiso 1 1 calc R . .
C6 C 0.7703(9) -0.0797(11) 1.0726(7) 0.034(2) Uani 1 1 d . . .
H6A H 0.8234 -0.1312 1.1263 0.041 Uiso 1 1 calc R . .
H6B H 0.6960 -0.0958 1.0740 0.041 Uiso 1 1 calc R . .
C4 C 0.6880(9) 0.1749(13) 1.1225(8) 0.041(3) Uani 1 1 d . . .
H4A H 0.6730 0.1070 1.1654 0.049 Uiso 1 1 calc R . .
H4B H 0.7103 0.2645 1.1568 0.049 Uiso 1 1 calc R . .
C21 C 0.6035(9) -0.2010(11) 0.8386(7) 0.031(2) Uani 1 1 d . . .
O3 O 0.9594(7) 0.1078(11) 0.8975(6) 0.056(2) Uani 1 1 d . . .
O2 O 0.8855(7) 0.4913(10) 1.0067(7) 0.056(2) Uani 1 1 d . . .
C25 C 0.6180(11) -0.3601(12) 0.8493(9) 0.046(3) Uani 1 1 d . . .
H25A H 0.6850 -0.3814 0.9032 0.069 Uiso 1 1 calc R . .
H25B H 0.6240 -0.3995 0.7920 0.069 Uiso 1 1 calc R . .
H25C H 0.5544 -0.4010 0.8595 0.069 Uiso 1 1 calc R . .
C22 C 0.5211(9) -0.1238(12) 0.7725(8) 0.036(2) Uani 1 1 d . . .
H22 H 0.4593 -0.1601 0.7228 0.043 Uiso 1 1 calc R . .
C3 C 0.8785(10) 0.1489(12) 0.9064(8) 0.038(2) Uani 1 1 d . . .
C2 C 0.8348(9) 0.3908(12) 0.9786(8) 0.034(2) Uani 1 1 d . . .
C24 C 0.4784(11) 0.1435(14) 0.7401(9) 0.057(4) Uani 1 1 d . . .
H24A H 0.5141 0.2311 0.7686 0.086 Uiso 1 1 calc R . .
H24B H 0.4048 0.1388 0.7432 0.086 Uiso 1 1 calc R . .
H24C H 0.4725 0.1399 0.6742 0.086 Uiso 1 1 calc R . .
C1 C 0.7084(10) 0.3060(14) 0.8039(8) 0.046(3) Uani 1 1 d . . .
O1 O 0.6879(8) 0.3607(11) 0.7304(6) 0.064(3) Uani 1 1 d . . .

loop_
_atom_site_aniso_label
_atom_site_aniso_U_11
_atom_site_aniso_U_22
_atom_site_aniso_U_33
_atom_site_aniso_U_23
_atom_site_aniso_U_13
_atom_site_aniso_U_12
Re1 0.0256(2) 0.0230(2) 0.0268(2) 0.00169(18) 0.00946(15) 0.00059(18)
Br1 0.0436(6) 0.0384(6) 0.0398(6) -0.0066(5) 0.0038(5) 0.0042(5)
S1 0.0292(12) 0.0315(14) 0.0255(12) 0.0001(10) 0.0032(10) -0.0026(11)
N1 0.029(4) 0.025(5) 0.025(4) -0.006(3) 0.003(3) -0.004(4)
N2 0.023(4) 0.021(4) 0.029(4) 0.004(3) -0.004(3) 0.003(3)
N21 0.028(4) 0.018(4) 0.031(4) -0.001(3) 0.010(4) 0.003(3)
C5 0.034(5) 0.032(6) 0.041(6) 0.003(5) 0.017(5) -0.003(5)
C23 0.026(5) 0.036(6) 0.030(5) -0.002(4) 0.002(4) 0.005(4)
C7 0.030(5) 0.025(5) 0.030(5) -0.002(4) -0.005(4) 0.008(4)
C6 0.041(6) 0.026(5) 0.023(5) 0.000(4) -0.002(5) -0.002(5)
C4 0.043(6) 0.041(6) 0.037(6) -0.006(5) 0.014(5) -0.013(5)
C21 0.034(5) 0.029(6) 0.030(5) -0.004(4) 0.011(4) 0.000(4)
O3 0.035(4) 0.075(7) 0.062(6) -0.005(5) 0.024(4) 0.010(4)
O2 0.050(5) 0.041(5) 0.071(6) -0.007(5) 0.017(5) -0.019(4)
C25 0.059(8) 0.028(6) 0.049(7) -0.002(5) 0.015(6) 0.000(6)
C22 0.028(5) 0.040(6) 0.033(6) -0.013(5) 0.005(5) -0.008(5)
C3 0.042(6) 0.035(6) 0.040(6) 0.003(5) 0.016(5) 0.004(5)
C2 0.027(5) 0.035(6) 0.037(6) 0.004(5) 0.007(5) 0.000(5)
C24 0.051(8) 0.044(8) 0.052(8) -0.002(6) -0.011(6) 0.021(6)
C1 0.040(6) 0.065(9) 0.038(6) 0.001(6) 0.020(5) 0.002(6)
O1 0.087(7) 0.075(7) 0.038(5) 0.028(5) 0.033(5) 0.024(6)

loop_
_atom_type_symbol
_atom_type_description
_atom_type_scat_dispersion_real
_atom_type_scat_dispersion_imag
_atom_type_scat_source
C C 0.0033 0.0016 'International Tables Vol C Tables 4.2.6.8 and 6.1.1.4'
H H 0.0000 0.0000 'International Tables Vol C Tables 4.2.6.8 and 6.1.1.4'
N N 0.0061 0.0033 'International Tables Vol C Tables 4.2.6.8 and 6.1.1.4'
O O 0.0106 0.0060 'International Tables Vol C Tables 4.2.6.8 and 6.1.1.4'
Re Re -1.0185 7.2310 'International Tables Vol C Tables 4.2.6.8 and 6.1.1.4'
S S 0.1246 0.1234 'International Tables Vol C Tables 4.2.6.8 and 6.1.1.4'
Br Br -0.2901 2.4595 'International Tables Vol C Tables 4.2.6.8 and 6.1.1.4'

loop_
_geom_angle_atom_site_label_1
_geom_angle_atom_site_label_2
_geom_angle_atom_site_label_3
_geom_angle
_geom_angle_site_symmetry_1
_geom_angle_site_symmetry_3
_geom_angle_publ_flag
C3 Re1 C1 86.7(5) . . ?
C3 Re1 C2 87.6(5) . . ?
C1 Re1 C2 87.2(5) . . ?
C3 Re1 N2 95.8(4) . . ?
C1 Re1 N2 92.5(4) . . ?
C2 Re1 N2 176.5(4) . . ?
C3 Re1 N1 173.8(4) . . ?
C1 Re1 N1 99.2(4) . . ?
C2 Re1 N1 90.9(4) . . ?
N2 Re1 N1 85.7(3) . . ?
C3 Re1 S1 93.9(3) . . ?
C1 Re1 S1 179.4(4) . . ?
C2 Re1 S1 92.8(3) . . ?
N2 Re1 S1 87.4(2) . . ?
N1 Re1 S1 80.2(2) . . ?
C4 S1 C6 102.0(5) . . ?
C4 S1 Re1 99.7(4) . . ?
C6 S1 Re1 108.4(3) . . ?
C5 N1 Re1 112.6(6) . . ?
C23 N2 N21 105.5(8) . . ?
C23 N2 Re1 129.6(7) . . ?
N21 N2 Re1 124.0(6) . . ?
C21 N21 N2 111.5(8) . . ?
C21 N21 C7 126.2(8) . . ?
N2 N21 C7 122.3(8) . . ?
C4 C5 N1 108.8(8) . . ?
N2 C23 C22 109.3(9) . . ?
N2 C23 C24 125.0(10) . . ?
C22 C23 C24 125.7(10) . . ?
N21 C7 C6 113.3(8) . . ?
C7 C6 S1 113.7(8) . . ?
C5 C4 S1 111.5(8) . . ?
N21 C21 C22 106.7(9) . . ?
N21 C21 C25 123.8(10) . . ?
C22 C21 C25 129.5(10) . . ?
C21 C22 C23 107.0(9) . . ?
O3 C3 Re1 177.1(11) . . ?
O2 C2 Re1 178.3(10) . . ?
O1 C1 Re1 177.0(11) . . ?

loop_
_geom_bond_atom_site_label_1
_geom_bond_atom_site_label_2
_geom_bond_distance
_geom_bond_site_symmetry_2
_geom_bond_publ_flag
Re1 C3 1.903(11) . ?
Re1 C1 1.904(12) . ?
Re1 C2 1.931(11) . ?
Re1 N2 2.212(8) . ?
Re1 N1 2.215(8) . ?
Re1 S1 2.479(3) . ?
S1 C4 1.816(12) . ?
S1 C6 1.806(11) . ?
N1 C5 1.505(12) . ?
N2 C23 1.343(12) . ?
N2 N21 1.364(11) . ?
N21 C21 1.343(13) . ?
N21 C7 1.455(12) . ?
C5 C4 1.492(15) . ?
C23 C22 1.394(15) . ?
C23 C24 1.494(15) . ?
C7 C6 1.514(14) . ?
C21 C22 1.362(15) . ?
C21 C25 1.502(14) . ?
O3 C3 1.155(13) . ?
O2 C2 1.134(13) . ?
C1 O1 1.152(13) . ?
